data_7116896
loop_
_publ_author_name
'Hai-Bin Yang'
'Yu-Chao Yuan'
'Yin Wei'
'Min Shi'

_publ_section_title
;
 Amine-catalyzed tunable reactions of allenoates with dithioesters: formal
 [4+2] and [2+2] cycloadditions for the synthesis of
 2,3-dihydro-1,4-oxathiines and enantioenriched thietanes
;
_journal_name_full Chem.Commun.
_journal_page_first 6430
_journal_paper_doi 10.1039/C5cc01313E
_journal_volume 51
_journal_year 2015
_chemical_formula_sum 'C22 H27 N O4 S'
_chemical_formula_weight 401.50
_chemical_name_systematic
; 
 ? 
;
_space_group_crystal_system monoclinic
_space_group_IT_number 15
_space_group_name_Hall '-C 2yc'
_space_group_name_H-M_alt 'C 1 2/c 1'
_symmetry_space_group_name_Hall '-C 2yc'
_symmetry_space_group_name_H-M 'C 1 2/c 1'
_atom_sites_solution_hydrogens mixed
_audit_creation_method SHELXL-2013
_audit_update_record
;
2014-10-17 deposited with the CCDC.
2015-03-05 downloaded from the CCDC.
;
_cell_angle_alpha 90
_cell_angle_beta 106.427(3)
_cell_angle_gamma 90
_cell_formula_units_Z 8
_cell_length_a 31.687(3)
_cell_length_b 6.2286(5)
_cell_length_c 23.0782(19)
_cell_measurement_reflns_used 1840
_cell_measurement_temperature 293(2)
_cell_measurement_theta_max 55.486
_cell_measurement_theta_min 5.129
_cell_volume 4368.9(7)
_computing_cell_refinement 'Bruker SMART'
_computing_data_collection 'Bruker SMART'
_computing_data_reduction 'Bruker SHELXTL'
_computing_molecular_graphics 'Bruker SHELXTL'
_computing_publication_material 'Bruker SHELXTL'
_computing_structure_refinement 'SHELXL-2013 (Sheldrick, 2013)'
_computing_structure_solution 'Bruker SHELXTL'
_diffrn_ambient_temperature 293(2)
_diffrn_measured_fraction_theta_full 0.997
_diffrn_measured_fraction_theta_max 0.997
_diffrn_measurement_device_type 'CCD area detector'
_diffrn_measurement_method 'phi and omega scans'
_diffrn_radiation_type MoK\a
_diffrn_radiation_wavelength 0.71073
_diffrn_reflns_av_R_equivalents 0.0426
_diffrn_reflns_av_unetI/netI 0.0500
_diffrn_reflns_Laue_measured_fraction_full 0.997
_diffrn_reflns_Laue_measured_fraction_max 0.997
_diffrn_reflns_limit_h_max 37
_diffrn_reflns_limit_h_min -38
_diffrn_reflns_limit_k_max 7
_diffrn_reflns_limit_k_min -7
_diffrn_reflns_limit_l_max 27
_diffrn_reflns_limit_l_min -23
_diffrn_reflns_number 12101
_diffrn_reflns_point_group_measured_fraction_full 0.997
_diffrn_reflns_point_group_measured_fraction_max 0.997
_diffrn_reflns_theta_full 25.242
_diffrn_reflns_theta_max 25.499
_diffrn_reflns_theta_min 1.840
_exptl_absorpt_coefficient_mu 0.174
_exptl_absorpt_correction_T_max 0.7457
_exptl_absorpt_correction_T_min 0.6831
_exptl_absorpt_correction_type multi-scan
_exptl_absorpt_process_details sadabs
_exptl_crystal_colour colorless
_exptl_crystal_density_diffrn 1.221
_exptl_crystal_description prismatic
_exptl_crystal_F_000 1712
_exptl_crystal_size_max 0.156
_exptl_crystal_size_mid 0.123
_exptl_crystal_size_min 0.086
_refine_diff_density_max 0.236
_refine_diff_density_min -0.205
_refine_diff_density_rms 0.050
_refine_ls_extinction_coef .
_refine_ls_extinction_method none
_refine_ls_goodness_of_fit_ref 1.110
_refine_ls_hydrogen_treatment mixed
_refine_ls_matrix_type full
_refine_ls_number_parameters 261
_refine_ls_number_reflns 4064
_refine_ls_number_restraints 0
_refine_ls_restrained_S_all 1.110
_refine_ls_R_factor_all 0.1071
_refine_ls_R_factor_gt 0.0693
_refine_ls_shift/su_max 0.001
_refine_ls_shift/su_mean 0.000
_refine_ls_structure_factor_coef Fsqd
_refine_ls_weighting_details 'w=1/[\s^2^(Fo^2^)+(0.0766P)^2^+0.8909P] where P=(Fo^2^+2Fc^2^)/3'
_refine_ls_weighting_scheme calc
_refine_ls_wR_factor_gt 0.1556
_refine_ls_wR_factor_ref 0.1746
_reflns_Friedel_coverage 0.000
_reflns_Friedel_fraction_full .
_reflns_Friedel_fraction_max .
_reflns_number_gt 2630
_reflns_number_total 4064
_reflns_threshold_expression 'I > 2\s(I)'
_cod_data_source_file c5cc01313e2.cif
_cod_data_source_block cd214587
_cod_original_cell_volume 4368.9(6)
_cod_database_code 7116896
_shelx_space_group_comment
; 
The symmetry employed for this shelxl refinement is uniquely defined 
by the following loop, which should always be used as a source of 
symmetry information in preference to the above space-group names. 
They are only intended as comments. 
;
_shelxl_version_number 2013-4

loop_
_space_group_symop_operation_xyz
'x, y, z'
'-x, y, -z+1/2'
'x+1/2, y+1/2, z'
'-x+1/2, y+1/2, -z+1/2'
'-x, -y, -z'
'x, -y, z-1/2'
'-x+1/2, -y+1/2, -z'
'x+1/2, -y+1/2, z-1/2'

loop_
_atom_site_label
_atom_site_type_symbol
_atom_site_fract_x
_atom_site_fract_y
_atom_site_fract_z
_atom_site_U_iso_or_equiv
_atom_site_adp_type
_atom_site_occupancy
_atom_site_site_symmetry_order
_atom_site_calc_flag
_atom_site_refinement_flags_posn
_atom_site_refinement_flags_adp
_atom_site_refinement_flags_occupancy
_atom_site_disorder_assembly
_atom_site_disorder_group
S1 S 0.18701(3) 0.35873(14) 1.03803(4) 0.0702(3) Uani 1 1 d . . . . .
H1A H 0.1682 0.3500 1.0764 0.105 Uiso 1 1 calc R U . . .
N1 N 0.10575(10) 0.9658(5) 1.04752(13) 0.0643(8) Uani 1 1 d . . . . .
O1 O 0.10633(9) 0.6100(4) 1.05818(11) 0.0847(8) Uani 1 1 d . . . . .
O2 O 0.25953(10) 0.4833(6) 0.81233(13) 0.1090(10) Uani 1 1 d . . . . .
O3 O 0.09995(7) 0.2661(3) 0.94764(10) 0.0688(7) Uani 1 1 d . . . . .
O4 O 0.08657(6) 0.6047(3) 0.91470(9) 0.0510(5) Uani 1 1 d . . . . .
C1 C 0.11956(10) 0.7703(5) 1.03883(13) 0.0538(8) Uani 1 1 d . . . . .
C2 C 0.15246(9) 0.7626(5) 1.00225(12) 0.0490(7) Uani 1 1 d . . . . .
H2A H 0.1809 0.8088 1.0276 0.059 Uiso 1 1 calc R U . . .
H2B H 0.1433 0.8628 0.9688 0.059 Uiso 1 1 calc R U . . .
C3 C 0.15710(9) 0.5392(4) 0.97729(12) 0.0475(7) Uani 1 1 d . . . . .
C4 C 0.18343(9) 0.5389(5) 0.93146(13) 0.0497(7) Uani 1 1 d . . . . .
C5 C 0.18346(11) 0.3561(5) 0.89679(16) 0.0682(9) Uani 1 1 d . . . . .
H5 H 0.1659 0.2399 0.9002 0.082 Uiso 1 1 calc R U . . .
C6 C 0.20878(13) 0.3439(6) 0.85795(18) 0.0811(11) Uani 1 1 d . . . . .
H6 H 0.2085 0.2191 0.8357 0.097 Uiso 1 1 calc R U . . .
C7 C 0.23491(11) 0.5151(7) 0.85121(16) 0.0715(10) Uani 1 1 d . . . . .
C8 C 0.23501(10) 0.6962(6) 0.88426(15) 0.0640(9) Uani 1 1 d . . . . .
H8 H 0.2521 0.8130 0.8799 0.077 Uiso 1 1 calc R U . . .
C9 C 0.20983(10) 0.7077(5) 0.92424(14) 0.0565(8) Uani 1 1 d . . . . .
H9 H 0.2107 0.8320 0.9468 0.068 Uiso 1 1 calc R U . . .
C10 C 0.28941(15) 0.6452(9) 0.8077(2) 0.1152(17) Uani 1 1 d . . . . .
H10A H 0.2735 0.7710 0.7898 0.173 Uiso 1 1 calc R U . . .
H10B H 0.3071 0.5954 0.7828 0.173 Uiso 1 1 calc R U . . .
H10C H 0.3081 0.6795 0.8472 0.173 Uiso 1 1 calc R U . . .
C11 C 0.07320(11) 1.0062(6) 1.07940(15) 0.0744(10) Uani 1 1 d . . . . .
H11A H 0.0538 0.8829 1.0743 0.089 Uiso 1 1 calc R U . . .
H11B H 0.0555 1.1286 1.0609 0.089 Uiso 1 1 calc R U . . .
C12 C 0.09187(10) 1.0495(5) 1.14576(14) 0.0572(8) Uani 1 1 d . . . . .
C13 C 0.11010(14) 1.2446(6) 1.16581(19) 0.0834(11) Uani 1 1 d . . . . .
H13 H 0.1111 1.3507 1.1379 0.100 Uiso 1 1 calc R U . . .
C14 C 0.12699(16) 1.2867(8) 1.2264(2) 0.1023(14) Uani 1 1 d . . . . .
H14 H 0.1397 1.4195 1.2390 0.123 Uiso 1 1 calc R U . . .
C15 C 0.12519(15) 1.1370(9) 1.26742(19) 0.0964(14) Uani 1 1 d . . . . .
H15 H 0.1364 1.1658 1.3085 0.116 Uiso 1 1 calc R U . . .
C16 C 0.10688(14) 0.9433(9) 1.24862(19) 0.0942(13) Uani 1 1 d . . . . .
H16 H 0.1055 0.8392 1.2769 0.113 Uiso 1 1 calc R U . . .
C17 C 0.09022(12) 0.8991(6) 1.18770(17) 0.0748(10) Uani 1 1 d . . . . .
H17 H 0.0778 0.7655 1.1753 0.090 Uiso 1 1 calc R U . . .
C18 C 0.11121(10) 0.4486(5) 0.94589(13) 0.0490(7) Uani 1 1 d . . . . .
C19 C 0.03973(10) 0.5720(5) 0.88145(14) 0.0582(8) Uani 1 1 d . . . . .
C20 C 0.02606(12) 0.7947(6) 0.8574(2) 0.0900(13) Uani 1 1 d . . . . .
H20A H 0.0293 0.8923 0.8906 0.135 Uiso 1 1 calc R U . . .
H20B H -0.0041 0.7924 0.8334 0.135 Uiso 1 1 calc R U . . .
H20C H 0.0443 0.8410 0.8330 0.135 Uiso 1 1 calc R U . . .
C21 C 0.01519(12) 0.5004(7) 0.92559(18) 0.0882(12) Uani 1 1 d . . . . .
H21A H 0.0243 0.3578 0.9394 0.132 Uiso 1 1 calc R U . . .
H21B H -0.0159 0.5012 0.9059 0.132 Uiso 1 1 calc R U . . .
H21C H 0.0216 0.5967 0.9594 0.132 Uiso 1 1 calc R U . . .
C22 C 0.03631(13) 0.4160(7) 0.83155(16) 0.0880(12) Uani 1 1 d . . . . .
H22A H 0.0533 0.4666 0.8059 0.132 Uiso 1 1 calc R U . . .
H22B H 0.0061 0.4017 0.8084 0.132 Uiso 1 1 calc R U . . .
H22C H 0.0474 0.2790 0.8481 0.132 Uiso 1 1 calc R U . . .
H1 H 0.1151(9) 1.065(5) 1.0298(12) 0.045(8) Uiso 1 1 d . . . . .

loop_
_atom_site_aniso_label
_atom_site_aniso_U_11
_atom_site_aniso_U_22
_atom_site_aniso_U_33
_atom_site_aniso_U_23
_atom_site_aniso_U_13
_atom_site_aniso_U_12
S1 0.0722(6) 0.0518(5) 0.0689(6) 0.0158(4) -0.0090(4) -0.0085(4)
N1 0.082(2) 0.0557(18) 0.0659(18) 0.0074(15) 0.0382(16) -0.0040(16)
O1 0.109(2) 0.0675(16) 0.0932(18) 0.0182(14) 0.0535(16) -0.0183(14)
O2 0.087(2) 0.154(3) 0.098(2) -0.028(2) 0.0459(17) -0.002(2)
O3 0.0637(14) 0.0461(13) 0.0820(15) 0.0118(12) -0.0033(11) -0.0156(11)
O4 0.0454(11) 0.0468(12) 0.0587(12) 0.0093(10) 0.0111(9) -0.0020(9)
C1 0.0628(19) 0.055(2) 0.0430(15) 0.0060(15) 0.0146(14) -0.0110(16)
C2 0.0547(17) 0.0430(16) 0.0477(16) 0.0031(13) 0.0116(14) -0.0115(14)
C3 0.0492(16) 0.0390(16) 0.0489(16) 0.0057(13) 0.0051(13) -0.0055(13)
C4 0.0426(16) 0.0452(17) 0.0543(17) 0.0003(14) 0.0023(13) -0.0019(14)
C5 0.068(2) 0.057(2) 0.078(2) -0.0107(18) 0.0182(19) -0.0076(17)
C6 0.082(3) 0.077(3) 0.085(3) -0.025(2) 0.024(2) 0.000(2)
C7 0.054(2) 0.097(3) 0.063(2) -0.008(2) 0.0156(17) 0.005(2)
C8 0.0506(18) 0.076(2) 0.064(2) 0.0012(18) 0.0132(16) -0.0071(17)
C9 0.0509(17) 0.0558(19) 0.0598(18) -0.0045(15) 0.0105(15) -0.0067(15)
C10 0.084(3) 0.178(5) 0.097(3) 0.010(3) 0.048(3) 0.002(3)
C11 0.065(2) 0.096(3) 0.067(2) 0.004(2) 0.0267(18) 0.008(2)
C12 0.0501(17) 0.064(2) 0.064(2) 0.0069(17) 0.0255(15) 0.0047(16)
C13 0.107(3) 0.066(2) 0.085(3) 0.013(2) 0.039(2) -0.002(2)
C14 0.127(4) 0.082(3) 0.097(3) -0.020(3) 0.032(3) -0.013(3)
C15 0.089(3) 0.136(4) 0.066(3) -0.010(3) 0.024(2) 0.004(3)
C16 0.089(3) 0.128(4) 0.073(3) 0.035(3) 0.033(2) 0.002(3)
C17 0.072(2) 0.078(3) 0.079(3) 0.014(2) 0.028(2) -0.0099(19)
C18 0.0524(17) 0.0438(17) 0.0494(16) 0.0027(14) 0.0119(14) -0.0060(15)
C19 0.0451(17) 0.067(2) 0.0590(19) 0.0039(16) 0.0091(14) -0.0035(15)
C20 0.057(2) 0.085(3) 0.120(3) 0.027(2) 0.010(2) 0.018(2)
C21 0.058(2) 0.120(4) 0.091(3) 0.009(3) 0.027(2) -0.012(2)
C22 0.079(3) 0.105(3) 0.066(2) -0.010(2) -0.0027(19) -0.002(2)

loop_
_atom_type_symbol
_atom_type_description
_atom_type_scat_dispersion_real
_atom_type_scat_dispersion_imag
_atom_type_scat_source
C C 0.0033 0.0016 'International Tables Vol C Tables 4.2.6.8 and 6.1.1.4'
H H 0.0000 0.0000 'International Tables Vol C Tables 4.2.6.8 and 6.1.1.4'
N N 0.0061 0.0033 'International Tables Vol C Tables 4.2.6.8 and 6.1.1.4'
O O 0.0106 0.0060 'International Tables Vol C Tables 4.2.6.8 and 6.1.1.4'
S S 0.1246 0.1234 'International Tables Vol C Tables 4.2.6.8 and 6.1.1.4'

loop_
_geom_angle_atom_site_label_1
_geom_angle_atom_site_label_2
_geom_angle_atom_site_label_3
_geom_angle
_geom_angle_site_symmetry_1
_geom_angle_site_symmetry_3
C3 S1 H1A 109.5 . .
C1 N1 C11 123.3(3) . .
C1 N1 H1 115(2) . .
C11 N1 H1 121(2) . .
C7 O2 C10 118.0(4) . .
C18 O4 C19 122.1(2) . .
O1 C1 N1 122.3(3) . .
O1 C1 C2 122.8(3) . .
N1 C1 C2 114.9(3) . .
C1 C2 C3 113.2(2) . .
C1 C2 H2A 108.9 . .
C3 C2 H2A 108.9 . .
C1 C2 H2B 108.9 . .
C3 C2 H2B 108.9 . .
H2A C2 H2B 107.8 . .
C4 C3 C2 113.2(2) . .
C4 C3 C18 107.7(2) . .
C2 C3 C18 109.4(2) . .
C4 C3 S1 105.27(19) . .
C2 C3 S1 110.69(19) . .
C18 C3 S1 110.49(19) . .
C9 C4 C5 117.0(3) . .
C9 C4 C3 123.5(3) . .
C5 C4 C3 119.4(3) . .
C6 C5 C4 121.3(3) . .
C6 C5 H5 119.3 . .
C4 C5 H5 119.3 . .
C5 C6 C7 120.8(4) . .
C5 C6 H6 119.6 . .
C7 C6 H6 119.6 . .
O2 C7 C8 125.4(4) . .
O2 C7 C6 115.8(4) . .
C8 C7 C6 118.8(3) . .
C7 C8 C9 120.5(3) . .
C7 C8 H8 119.8 . .
C9 C8 H8 119.8 . .
C8 C9 C4 121.6(3) . .
C8 C9 H9 119.2 . .
C4 C9 H9 119.2 . .
O2 C10 H10A 109.5 . .
O2 C10 H10B 109.5 . .
H10A C10 H10B 109.5 . .
O2 C10 H10C 109.5 . .
H10A C10 H10C 109.5 . .
H10B C10 H10C 109.5 . .
N1 C11 C12 114.7(3) . .
N1 C11 H11A 108.6 . .
C12 C11 H11A 108.6 . .
N1 C11 H11B 108.6 . .
C12 C11 H11B 108.6 . .
H11A C11 H11B 107.6 . .
C17 C12 C13 118.0(3) . .
C17 C12 C11 121.3(3) . .
C13 C12 C11 120.7(3) . .
C12 C13 C14 121.3(4) . .
C12 C13 H13 119.4 . .
C14 C13 H13 119.4 . .
C15 C14 C13 120.2(4) . .
C15 C14 H14 119.9 . .
C13 C14 H14 119.9 . .
C14 C15 C16 119.5(4) . .
C14 C15 H15 120.2 . .
C16 C15 H15 120.2 . .
C15 C16 C17 120.6(4) . .
C15 C16 H16 119.7 . .
C17 C16 H16 119.7 . .
C12 C17 C16 120.5(4) . .
C12 C17 H17 119.8 . .
C16 C17 H17 119.8 . .
O3 C18 O4 125.5(3) . .
O3 C18 C3 125.8(3) . .
O4 C18 C3 108.7(2) . .
O4 C19 C22 109.5(3) . .
O4 C19 C20 101.9(2) . .
C22 C19 C20 111.4(3) . .
O4 C19 C21 108.8(2) . .
C22 C19 C21 112.9(3) . .
C20 C19 C21 111.7(3) . .
C19 C20 H20A 109.5 . .
C19 C20 H20B 109.5 . .
H20A C20 H20B 109.5 . .
C19 C20 H20C 109.5 . .
H20A C20 H20C 109.5 . .
H20B C20 H20C 109.5 . .
C19 C21 H21A 109.5 . .
C19 C21 H21B 109.5 . .
H21A C21 H21B 109.5 . .
C19 C21 H21C 109.5 . .
H21A C21 H21C 109.5 . .
H21B C21 H21C 109.5 . .
C19 C22 H22A 109.5 . .
C19 C22 H22B 109.5 . .
H22A C22 H22B 109.5 . .
C19 C22 H22C 109.5 . .
H22A C22 H22C 109.5 . .
H22B C22 H22C 109.5 . .

loop_
_geom_bond_atom_site_label_1
_geom_bond_atom_site_label_2
_geom_bond_distance
_geom_bond_site_symmetry_2
S1 C3 1.837(3) .
S1 H1A 1.2000 .
N1 C1 1.328(4) .
N1 C11 1.448(4) .
N1 H1 0.84(3) .
O1 C1 1.216(3) .
O2 C7 1.360(4) .
O2 C10 1.408(5) .
O3 C18 1.195(3) .
O4 C18 1.325(3) .
O4 C19 1.479(3) .
C1 C2 1.516(4) .
C2 C3 1.529(4) .
C2 H2A 0.9700 .
C2 H2B 0.9700 .
C3 C4 1.521(4) .
C3 C18 1.537(4) .
C4 C9 1.383(4) .
C4 C5 1.392(4) .
C5 C6 1.364(5) .
C5 H5 0.9300 .
C6 C7 1.386(5) .
C6 H6 0.9300 .
C7 C8 1.361(5) .
C8 C9 1.382(4) .
C8 H8 0.9300 .
C9 H9 0.9300 .
C10 H10A 0.9600 .
C10 H10B 0.9600 .
C10 H10C 0.9600 .
C11 C12 1.502(5) .
C11 H11A 0.9700 .
C11 H11B 0.9700 .
C12 C17 1.359(4) .
C12 C13 1.369(5) .
C13 C14 1.374(6) .
C13 H13 0.9300 .
C14 C15 1.341(6) .
C14 H14 0.9300 .
C15 C16 1.356(6) .
C15 H15 0.9300 .
C16 C17 1.382(5) .
C16 H16 0.9300 .
C17 H17 0.9300 .
C19 C22 1.487(5) .
C19 C20 1.511(5) .
C19 C21 1.513(5) .
C20 H20A 0.9600 .
C20 H20B 0.9600 .
C20 H20C 0.9600 .
C21 H21A 0.9600 .
C21 H21B 0.9600 .
C21 H21C 0.9600 .
C22 H22A 0.9600 .
C22 H22B 0.9600 .
C22 H22C 0.9600 .

loop_
_geom_torsion_atom_site_label_1
_geom_torsion_atom_site_label_2
_geom_torsion_atom_site_label_3
_geom_torsion_atom_site_label_4
_geom_torsion
_geom_torsion_site_symmetry_1
_geom_torsion_site_symmetry_2
_geom_torsion_site_symmetry_3
_geom_torsion_site_symmetry_4
C11 N1 C1 O1 -1.4(5) . . . .
C11 N1 C1 C2 177.7(3) . . . .
O1 C1 C2 C3 16.3(4) . . . .
N1 C1 C2 C3 -162.8(3) . . . .
C1 C2 C3 C4 169.5(2) . . . .
C1 C2 C3 C18 49.4(3) . . . .
C1 C2 C3 S1 -72.6(3) . . . .
C2 C3 C4 C9 15.7(4) . . . .
C18 C3 C4 C9 136.8(3) . . . .
S1 C3 C4 C9 -105.3(3) . . . .
C2 C3 C4 C5 -168.1(3) . . . .
C18 C3 C4 C5 -47.0(3) . . . .
S1 C3 C4 C5 70.9(3) . . . .
C9 C4 C5 C6 0.6(5) . . . .
C3 C4 C5 C6 -175.8(3) . . . .
C4 C5 C6 C7 -0.9(6) . . . .
C10 O2 C7 C8 3.5(5) . . . .
C10 O2 C7 C6 -174.7(4) . . . .
C5 C6 C7 O2 178.5(3) . . . .
C5 C6 C7 C8 0.2(6) . . . .
O2 C7 C8 C9 -177.5(3) . . . .
C6 C7 C8 C9 0.7(5) . . . .
C7 C8 C9 C4 -0.9(5) . . . .
C5 C4 C9 C8 0.2(4) . . . .
C3 C4 C9 C8 176.5(3) . . . .
C1 N1 C11 C12 92.8(4) . . . .
N1 C11 C12 C17 -105.0(4) . . . .
N1 C11 C12 C13 76.7(4) . . . .
C17 C12 C13 C14 1.1(6) . . . .
C11 C12 C13 C14 179.5(4) . . . .
C12 C13 C14 C15 -1.1(7) . . . .
C13 C14 C15 C16 0.5(7) . . . .
C14 C15 C16 C17 0.2(7) . . . .
C13 C12 C17 C16 -0.5(5) . . . .
C11 C12 C17 C16 -178.8(3) . . . .
C15 C16 C17 C12 -0.1(6) . . . .
C19 O4 C18 O3 5.1(4) . . . .
C19 O4 C18 C3 -177.1(2) . . . .
C4 C3 C18 O3 95.4(3) . . . .
C2 C3 C18 O3 -141.2(3) . . . .
S1 C3 C18 O3 -19.1(4) . . . .
C4 C3 C18 O4 -82.4(3) . . . .
C2 C3 C18 O4 41.0(3) . . . .
S1 C3 C18 O4 163.11(19) . . . .
C18 O4 C19 C22 -65.3(3) . . . .
C18 O4 C19 C20 176.7(3) . . . .
C18 O4 C19 C21 58.6(4) . . . .
